data_7118780
loop_
_publ_author_name
'Janes, Trevor'
'Osten, Kimberly M.'
'Pantaleo, Adam'
'Yan, Ellen'
'Yang, Yanxin'
'Song, Datong'

_publ_section_title
;
 Insertion of CO2 into the carbon-boron bond of a boronic ester ligand.
;
_journal_issue 22
_journal_name_full 'Chemical communications (Cambridge, England)'
_journal_page_first 4148
_journal_page_last 4151
_journal_paper_doi 10.1039/c6cc01257d
_journal_volume 52
_journal_year 2016
_chemical_formula_sum 'C40 H47 B N4 O2 Zn'
_chemical_formula_weight 691.99
_chemical_name_systematic
;
 ?
;
_space_group_crystal_system triclinic
_space_group_IT_number 2
_space_group_name_Hall '-P 1'
_space_group_name_H-M_alt 'P -1'
_symmetry_space_group_name_Hall '-P 1'
_symmetry_space_group_name_H-M 'P -1'
_atom_sites_solution_hydrogens geom
_atom_sites_solution_primary direct
_atom_sites_solution_secondary difmap
_audit_creation_method SHELXL-2013
_audit_update_record
;
2016-02-16 deposited with the CCDC.
2016-02-18 downloaded from the CCDC.
;
_cell_angle_alpha 100.551(2)
_cell_angle_beta 91.968(2)
_cell_angle_gamma 102.418(2)
_cell_formula_units_Z 4
_cell_length_a 14.4273(7)
_cell_length_b 14.5211(10)
_cell_length_c 21.5927(15)
_cell_measurement_reflns_used 64351
_cell_measurement_temperature 150(2)
_cell_measurement_theta_max 27.539
_cell_measurement_theta_min 1.587
_cell_volume 4330.3(5)
_computing_cell_refinement 'Bruker Apex 2 software package version 2014.5.0.0'
_computing_data_collection 'Bruker Apex 2 software package version 2014.5.0.0'
_computing_data_reduction 'Bruker Apex 2 software package version 2014.5.0.0'
_computing_molecular_graphics 'ORTEP-3 version 2.02 and POV-Ray version 3.62'
_computing_publication_material 'SHELXTL (Sheldrick, 2013)'
_computing_structure_refinement 'SHELXL (Sheldrick, 2013)'
_computing_structure_solution 'SHELXS (Sheldrick, 2013)'
_diffrn_ambient_temperature 150(2)
_diffrn_measured_fraction_theta_full 0.998
_diffrn_measured_fraction_theta_max 0.982
_diffrn_measurement_device_type 'Bruker Kappa Apex II CCD'
_diffrn_measurement_method 'phi scan and omega scan'
_diffrn_radiation_type MoK\a
_diffrn_radiation_wavelength 0.71073
_diffrn_reflns_av_R_equivalents 0.0749
_diffrn_reflns_av_unetI/netI 0.1319
_diffrn_reflns_Laue_measured_fraction_full 0.998
_diffrn_reflns_Laue_measured_fraction_max 0.982
_diffrn_reflns_limit_h_max 18
_diffrn_reflns_limit_h_min -18
_diffrn_reflns_limit_k_max 18
_diffrn_reflns_limit_k_min -18
_diffrn_reflns_limit_l_max 28
_diffrn_reflns_limit_l_min -28
_diffrn_reflns_number 64351
_diffrn_reflns_point_group_measured_fraction_full 0.998
_diffrn_reflns_point_group_measured_fraction_max 0.982
_diffrn_reflns_theta_full 25.242
_diffrn_reflns_theta_max 27.539
_diffrn_reflns_theta_min 1.587
_diffrn_source 'sealed tube with graphite monochromator'
_exptl_absorpt_coefficient_mu 0.600
_exptl_absorpt_correction_T_max 0.7456
_exptl_absorpt_correction_T_min 0.6405
_exptl_absorpt_correction_type multi-scan
_exptl_absorpt_process_details SADABS
_exptl_crystal_colour purple
_exptl_crystal_density_diffrn 1.061
_exptl_crystal_description plate
_exptl_crystal_F_000 1464
_exptl_crystal_size_max 0.240
_exptl_crystal_size_mid 0.220
_exptl_crystal_size_min 0.030
_platon_squeeze_details
;
;
_refine_diff_density_max 0.391
_refine_diff_density_min -0.363
_refine_diff_density_rms 0.063
_refine_ls_extinction_method none
_refine_ls_goodness_of_fit_ref 0.883
_refine_ls_hydrogen_treatment constr
_refine_ls_matrix_type full
_refine_ls_number_parameters 947
_refine_ls_number_reflns 19613
_refine_ls_number_restraints 0
_refine_ls_restrained_S_all 0.883
_refine_ls_R_factor_all 0.1285
_refine_ls_R_factor_gt 0.0554
_refine_ls_shift/su_max 0.001
_refine_ls_shift/su_mean 0.000
_refine_ls_structure_factor_coef Fsqd
_refine_ls_weighting_details 'w=1/[\s^2^(Fo^2^)+(0.0543P)^2^] where P=(Fo^2^+2Fc^2^)/3'
_refine_ls_weighting_scheme calc
_refine_ls_wR_factor_gt 0.1088
_refine_ls_wR_factor_ref 0.1250
_reflns_Friedel_coverage 0.000
_reflns_number_gt 9825
_reflns_number_total 19613
_reflns_threshold_expression 'I > 2\s(I)'
_cod_data_source_file c6cc01257d2.cif
_cod_data_source_block 2b
_cod_depositor_comments 'Adding full bibliography for 7118778--7118782.cif.'
_cod_database_code 7118780
_shelx_space_group_comment
;
The symmetry employed for this shelxl refinement is uniquely defined
by the following loop, which should always be used as a source of
symmetry information in preference to the above space-group names.
They are only intended as comments.
;
_shelx_estimated_absorpt_t_min 0.869
_shelx_estimated_absorpt_t_max 0.982
_shelxl_version_number 2013-4

loop_
_space_group_symop_operation_xyz
'x, y, z'
'-x, -y, -z'

loop_
_atom_site_label
_atom_site_type_symbol
_atom_site_fract_x
_atom_site_fract_y
_atom_site_fract_z
_atom_site_U_iso_or_equiv
_atom_site_adp_type
_atom_site_occupancy
_atom_site_site_symmetry_order
_atom_site_calc_flag
_atom_site_refinement_flags_posn
_atom_site_refinement_flags_adp
_atom_site_refinement_flags_occupancy
_atom_site_disorder_assembly
_atom_site_disorder_group
Zn1 Zn 0.76300(2) 0.70722(2) 0.90276(2) 0.02950(10) Uani 1 1 d . . . . .
Zn2 Zn 0.17939(2) -0.70311(2) -0.40684(2) 0.03024(10) Uani 1 1 d . . . . .
O1 O 0.65190(14) 0.22598(14) 0.70960(11) 0.0429(6) Uani 1 1 d . . . . .
O2 O 0.51183(14) 0.22828(14) 0.75615(10) 0.0426(6) Uani 1 1 d . . . . .
O3 O 0.26342(14) -0.23674(14) -0.19695(10) 0.0380(5) Uani 1 1 d . . . . .
N1 N 0.81301(16) 0.61064(16) 0.83468(11) 0.0291(6) Uani 1 1 d . . . . .
N2 N 0.63925(16) 0.59919(16) 0.89936(11) 0.0262(6) Uani 1 1 d . . . . .
N3 N 0.83768(16) 0.75849(16) 0.98356(11) 0.0295(6) Uani 1 1 d . . . . .
N4 N 0.74857(17) 0.82772(17) 0.87942(12) 0.0313(6) Uani 1 1 d . . . . .
N5 N 0.27531(16) -0.60408(17) -0.33758(12) 0.0307(6) Uani 1 1 d . . . . .
N6 N 0.09987(16) -0.59735(17) -0.40502(11) 0.0303(6) Uani 1 1 d . . . . .
N7 N 0.22676(16) -0.76193(17) -0.48402(11) 0.0306(6) Uani 1 1 d . . . . .
N8 N 0.10936(16) -0.81938(16) -0.38130(11) 0.0297(6) Uani 1 1 d . . . . .
B1 B 0.6038(3) 0.2797(2) 0.75059(17) 0.0325(9) Uani 1 1 d . . . . .
B2 B 0.1921(3) -0.2908(3) -0.24102(19) 0.0349(9) Uani 1 1 d . . . . .
C1 C 0.8878(2) 0.6019(2) 0.80078(15) 0.0371(8) Uani 1 1 d . . . . .
H1A H 0.9411 0.6548 0.8058 0.044 Uiso 1 1 calc R U . . .
C2 C 0.8900(2) 0.5179(2) 0.75851(16) 0.0427(9) Uani 1 1 d . . . . .
H2A H 0.9452 0.5150 0.7361 0.051 Uiso 1 1 calc R U . . .
C3 C 0.8141(2) 0.4379(2) 0.74780(15) 0.0379(8) Uani 1 1 d . . . . .
H3A H 0.8165 0.3815 0.7183 0.046 Uiso 1 1 calc R U . . .
C4 C 0.7339(2) 0.4434(2) 0.78209(14) 0.0281(7) Uani 1 1 d . . . . .
C5 C 0.6426(2) 0.3807(2) 0.78628(14) 0.0284(7) Uani 1 1 d . . . . .
C6 C 0.59584(19) 0.4349(2) 0.83287(13) 0.0253(7) Uani 1 1 d . . . . .
C7 C 0.5098(2) 0.4188(2) 0.86103(14) 0.0311(7) Uani 1 1 d . . . . .
H7A H 0.4646 0.3593 0.8489 0.037 Uiso 1 1 calc R U . . .
C8 C 0.4915(2) 0.4911(2) 0.90682(14) 0.0337(8) Uani 1 1 d . . . . .
H8A H 0.4334 0.4801 0.9266 0.040 Uiso 1 1 calc R U . . .
C9 C 0.5561(2) 0.5804(2) 0.92521(14) 0.0317(7) Uani 1 1 d . . . . .
H9A H 0.5404 0.6283 0.9566 0.038 Uiso 1 1 calc R U . . .
C10 C 0.65567(19) 0.52756(19) 0.85570(13) 0.0241(7) Uani 1 1 d . . . . .
C11 C 0.74028(19) 0.53227(19) 0.82437(13) 0.0246(7) Uani 1 1 d . . . . .
C12 C 0.9329(2) 0.8889(2) 1.06315(15) 0.0416(8) Uani 1 1 d . . . . .
H12A H 0.9806 0.8505 1.0652 0.062 Uiso 1 1 calc R U . . .
H12B H 0.8922 0.8831 1.0983 0.062 Uiso 1 1 calc R U . . .
H12C H 0.9649 0.9565 1.0661 0.062 Uiso 1 1 calc R U . . .
C13 C 0.8726(2) 0.8530(2) 1.00126(14) 0.0309(7) Uani 1 1 d . . . . .
C14 C 0.8561(2) 0.9217(2) 0.96766(15) 0.0363(8) Uani 1 1 d . . . . .
H14A H 0.8912 0.9853 0.9841 0.044 Uiso 1 1 calc R U . . .
C15 C 0.7955(2) 0.9121(2) 0.91320(15) 0.0356(8) Uani 1 1 d . . . . .
C16 C 0.7838(3) 1.0036(2) 0.89269(17) 0.0515(10) Uani 1 1 d . . . . .
H16A H 0.8133 1.0082 0.8528 0.077 Uiso 1 1 calc R U . . .
H16B H 0.8147 1.0592 0.9252 0.077 Uiso 1 1 calc R U . . .
H16C H 0.7159 1.0025 0.8868 0.077 Uiso 1 1 calc R U . . .
C17 C 0.8490(2) 0.6967(2) 1.02660(14) 0.0305(7) Uani 1 1 d . . . . .
C18 C 0.7824(2) 0.6813(2) 1.07119(14) 0.0314(7) Uani 1 1 d . . . . .
C19 C 0.7925(2) 0.6194(2) 1.11148(15) 0.0389(8) Uani 1 1 d . . . . .
H19A H 0.7463 0.6074 1.1410 0.047 Uiso 1 1 calc R U . . .
C20 C 0.8688(2) 0.5741(2) 1.10984(15) 0.0416(8) Uani 1 1 d . . . . .
C21 C 0.9336(2) 0.5906(2) 1.06524(15) 0.0404(8) Uani 1 1 d . . . . .
H21A H 0.9857 0.5600 1.0634 0.048 Uiso 1 1 calc R U . . .
C22 C 0.9253(2) 0.6507(2) 1.02288(14) 0.0313(7) Uani 1 1 d . . . . .
C23 C 0.9973(2) 0.6676(2) 0.97515(16) 0.0468(9) Uani 1 1 d . . . . .
H23A H 1.0279 0.7362 0.9822 0.070 Uiso 1 1 calc R U . . .
H23B H 0.9654 0.6472 0.9325 0.070 Uiso 1 1 calc R U . . .
H23C H 1.0456 0.6305 0.9796 0.070 Uiso 1 1 calc R U . . .
C24 C 0.7009(2) 0.7325(2) 1.07587(16) 0.0412(8) Uani 1 1 d . . . . .
H24A H 0.6677 0.7219 1.1137 0.062 Uiso 1 1 calc R U . . .
H24B H 0.6563 0.7071 1.0383 0.062 Uiso 1 1 calc R U . . .
H24C H 0.7260 0.8015 1.0787 0.062 Uiso 1 1 calc R U . . .
C25 C 0.8806(3) 0.5106(3) 1.15641(18) 0.0650(11) Uani 1 1 d . . . . .
H25A H 0.9344 0.4808 1.1461 0.098 Uiso 1 1 calc R U . . .
H25B H 0.8224 0.4604 1.1541 0.098 Uiso 1 1 calc R U . . .
H25C H 0.8927 0.5495 1.1993 0.098 Uiso 1 1 calc R U . . .
C26 C 0.6815(2) 0.8236(2) 0.82778(15) 0.0312(7) Uani 1 1 d . . . . .
C27 C 0.7098(2) 0.8166(2) 0.76636(16) 0.0352(8) Uani 1 1 d . . . . .
C28 C 0.6412(2) 0.8026(2) 0.71616(16) 0.0415(8) Uani 1 1 d . . . . .
H28A H 0.6601 0.7976 0.6742 0.050 Uiso 1 1 calc R U . . .
C29 C 0.5452(2) 0.7959(2) 0.72689(18) 0.0439(9) Uani 1 1 d . . . . .
C30 C 0.5196(2) 0.8054(2) 0.78811(19) 0.0429(9) Uani 1 1 d . . . . .
H30A H 0.4546 0.8023 0.7957 0.051 Uiso 1 1 calc R U . . .
C31 C 0.5860(2) 0.8193(2) 0.83937(17) 0.0381(8) Uani 1 1 d . . . . .
C32 C 0.8134(2) 0.8235(2) 0.75367(16) 0.0474(9) Uani 1 1 d . . . . .
H32A H 0.8522 0.8835 0.7786 0.071 Uiso 1 1 calc R U . . .
H32B H 0.8208 0.8227 0.7086 0.071 Uiso 1 1 calc R U . . .
H32C H 0.8343 0.7688 0.7655 0.071 Uiso 1 1 calc R U . . .
C33 C 0.5550(3) 0.8295(3) 0.90571(18) 0.0559(10) Uani 1 1 d . . . . .
H33A H 0.5737 0.8971 0.9270 0.084 Uiso 1 1 calc R U . . .
H33B H 0.5854 0.7906 0.9290 0.084 Uiso 1 1 calc R U . . .
H33C H 0.4857 0.8074 0.9043 0.084 Uiso 1 1 calc R U . . .
C34 C 0.4720(3) 0.7769(3) 0.67199(19) 0.0638(12) Uani 1 1 d . . . . .
H34A H 0.4117 0.7885 0.6875 0.096 Uiso 1 1 calc R U . . .
H34B H 0.4625 0.7099 0.6499 0.096 Uiso 1 1 calc R U . . .
H34C H 0.4942 0.8199 0.6428 0.096 Uiso 1 1 calc R U . . .
C35 C 0.6119(3) 0.0795(3) 0.6327(2) 0.1013(19) Uani 1 1 d . . . . .
H35A H 0.5953 0.1152 0.6012 0.152 Uiso 1 1 calc R U . . .
H35B H 0.5725 0.0139 0.6234 0.152 Uiso 1 1 calc R U . . .
H35C H 0.6792 0.0771 0.6313 0.152 Uiso 1 1 calc R U . . .
C36 C 0.6342(3) 0.0752(3) 0.7450(3) 0.0998(18) Uani 1 1 d . . . . .
H36A H 0.6236 0.1052 0.7878 0.150 Uiso 1 1 calc R U . . .
H36B H 0.7025 0.0801 0.7414 0.150 Uiso 1 1 calc R U . . .
H36C H 0.6009 0.0073 0.7364 0.150 Uiso 1 1 calc R U . . .
C37 C 0.5952(3) 0.1279(2) 0.6961(2) 0.0616(12) Uani 1 1 d . . . . .
C38 C 0.4322(3) 0.0606(3) 0.7356(2) 0.0765(13) Uani 1 1 d . . . . .
H38A H 0.4624 0.0550 0.7757 0.115 Uiso 1 1 calc R U . . .
H38B H 0.4239 -0.0003 0.7054 0.115 Uiso 1 1 calc R U . . .
H38C H 0.3699 0.0756 0.7428 0.115 Uiso 1 1 calc R U . . .
C39 C 0.4398(3) 0.1573(3) 0.6527(2) 0.0769(14) Uani 1 1 d . . . . .
H39A H 0.3840 0.1815 0.6665 0.115 Uiso 1 1 calc R U . . .
H39B H 0.4190 0.0968 0.6220 0.115 Uiso 1 1 calc R U . . .
H39C H 0.4813 0.2047 0.6330 0.115 Uiso 1 1 calc R U . . .
C40 C 0.4942(2) 0.1398(2) 0.70951(17) 0.0439(9) Uani 1 1 d . . . . .
C41 C 0.0215(2) -0.5801(2) -0.43111(15) 0.0369(8) Uani 1 1 d . . . . .
H41A H -0.0142 -0.6265 -0.4651 0.044 Uiso 1 1 calc R U . . .
C42 C -0.0092(2) -0.4957(2) -0.40979(15) 0.0395(8) Uani 1 1 d . . . . .
H42A H -0.0659 -0.4871 -0.4294 0.047 Uiso 1 1 calc R U . . .
C43 C 0.0397(2) -0.4246(2) -0.36136(15) 0.0339(8) Uani 1 1 d . . . . .
H43A H 0.0176 -0.3677 -0.3478 0.041 Uiso 1 1 calc R U . . .
C44 C 0.1232(2) -0.4385(2) -0.33243(14) 0.0280(7) Uani 1 1 d . . . . .
C45 C 0.1940(2) -0.3844(2) -0.28364(13) 0.0281(7) Uani 1 1 d . . . . .
C46 C 0.2626(2) -0.4425(2) -0.28091(13) 0.0268(7) Uani 1 1 d . . . . .
C47 C 0.3484(2) -0.4353(2) -0.24575(14) 0.0355(8) Uani 1 1 d . . . . .
H47A H 0.3746 -0.3799 -0.2143 0.043 Uiso 1 1 calc R U . . .
C48 C 0.3936(2) -0.5101(2) -0.25785(15) 0.0364(8) Uani 1 1 d . . . . .
H48A H 0.4521 -0.5051 -0.2346 0.044 Uiso 1 1 calc R U . . .
C49 C 0.3566(2) -0.5933(2) -0.30301(15) 0.0352(8) Uani 1 1 d . . . . .
H49A H 0.3903 -0.6434 -0.3092 0.042 Uiso 1 1 calc R U . . .
C50 C 0.23222(19) -0.5300(2) -0.32569(13) 0.0256(7) Uani 1 1 d . . . . .
C51 C 0.14722(19) -0.5273(2) -0.35800(13) 0.0258(7) Uani 1 1 d . . . . .
C52 C 0.2582(3) -0.8997(2) -0.55842(15) 0.0473(9) Uani 1 1 d . . . . .
H52A H 0.3261 -0.8697 -0.5569 0.071 Uiso 1 1 calc R U . . .
H52B H 0.2252 -0.8880 -0.5956 0.071 Uiso 1 1 calc R U . . .
H52C H 0.2500 -0.9691 -0.5610 0.071 Uiso 1 1 calc R U . . .
C53 C 0.2168(2) -0.8569(2) -0.49912(14) 0.0325(7) Uani 1 1 d . . . . .
C54 C 0.1673(2) -0.9214(2) -0.46431(15) 0.0351(8) Uani 1 1 d . . . . .
H54A H 0.1706 -0.9864 -0.4784 0.042 Uiso 1 1 calc R U . . .
C55 C 0.1137(2) -0.9059(2) -0.41211(14) 0.0326(7) Uani 1 1 d . . . . .
C56 C 0.0563(2) -0.9939(2) -0.39205(16) 0.0463(9) Uani 1 1 d . . . . .
H56A H 0.0643 -0.9861 -0.3460 0.069 Uiso 1 1 calc R U . . .
H56B H 0.0784 -1.0508 -0.4119 0.069 Uiso 1 1 calc R U . . .
H56C H -0.0111 -1.0019 -0.4052 0.069 Uiso 1 1 calc R U . . .
C57 C 0.2669(2) -0.7036(2) -0.52804(14) 0.0296(7) Uani 1 1 d . . . . .
C58 C 0.2070(2) -0.6891(2) -0.57598(15) 0.0333(7) Uani 1 1 d . . . . .
C59 C 0.2455(2) -0.6300(2) -0.61626(16) 0.0458(9) Uani 1 1 d . . . . .
H59A H 0.2046 -0.6184 -0.6479 0.055 Uiso 1 1 calc R U . . .
C60 C 0.3418(3) -0.5870(2) -0.61227(16) 0.0475(9) Uani 1 1 d . . . . .
C61 C 0.3997(2) -0.6030(2) -0.56464(16) 0.0426(9) Uani 1 1 d . . . . .
H61A H 0.4657 -0.5735 -0.5609 0.051 Uiso 1 1 calc R U . . .
C62 C 0.3648(2) -0.6606(2) -0.52225(15) 0.0354(8) Uani 1 1 d . . . . .
C63 C 0.1027(2) -0.7362(2) -0.58273(16) 0.0453(9) Uani 1 1 d . . . . .
H63A H 0.0738 -0.7266 -0.6221 0.068 Uiso 1 1 calc R U . . .
H63B H 0.0716 -0.7075 -0.5468 0.068 Uiso 1 1 calc R U . . .
H63C H 0.0946 -0.8052 -0.5837 0.068 Uiso 1 1 calc R U . . .
C64 C 0.4298(2) -0.6759(3) -0.47063(16) 0.0502(9) Uani 1 1 d . . . . .
H64A H 0.4955 -0.6435 -0.4751 0.075 Uiso 1 1 calc R U . . .
H64B H 0.4257 -0.7449 -0.4739 0.075 Uiso 1 1 calc R U . . .
H64C H 0.4104 -0.6493 -0.4293 0.075 Uiso 1 1 calc R U . . .
C65 C 0.3838(3) -0.5274(3) -0.6601(2) 0.0806(14) Uani 1 1 d . . . . .
H65A H 0.3924 -0.4589 -0.6418 0.121 Uiso 1 1 calc R U . . .
H65B H 0.3404 -0.5437 -0.6984 0.121 Uiso 1 1 calc R U . . .
H65C H 0.4455 -0.5413 -0.6708 0.121 Uiso 1 1 calc R U . . .
C66 C 0.0481(2) -0.8107(2) -0.32990(14) 0.0279(7) Uani 1 1 d . . . . .
C67 C 0.0854(2) -0.8012(2) -0.26790(14) 0.0301(7) Uani 1 1 d . . . . .
C68 C 0.0269(2) -0.7860(2) -0.21907(15) 0.0342(8) Uani 1 1 d . . . . .
H68A H 0.0517 -0.7796 -0.1768 0.041 Uiso 1 1 calc R U . . .
C69 C -0.0670(2) -0.7797(2) -0.23021(15) 0.0359(8) Uani 1 1 d . . . . .
C70 C -0.1026(2) -0.7910(2) -0.29220(15) 0.0339(8) Uani 1 1 d . . . . .
H70A H -0.1669 -0.7879 -0.3004 0.041 Uiso 1 1 calc R U . . .
C71 C -0.0471(2) -0.8067(2) -0.34287(14) 0.0320(7) Uani 1 1 d . . . . .
C72 C -0.0887(2) -0.8198(2) -0.40947(15) 0.0450(9) Uani 1 1 d . . . . .
H72A H -0.1486 -0.7983 -0.4090 0.068 Uiso 1 1 calc R U . . .
H72B H -0.1008 -0.8878 -0.4297 0.068 Uiso 1 1 calc R U . . .
H72C H -0.0438 -0.7817 -0.4332 0.068 Uiso 1 1 calc R U . . .
C73 C 0.1865(2) -0.8072(2) -0.25437(15) 0.0405(8) Uani 1 1 d . . . . .
H73A H 0.1981 -0.8660 -0.2802 0.061 Uiso 1 1 calc R U . . .
H73B H 0.1974 -0.8086 -0.2095 0.061 Uiso 1 1 calc R U . . .
H73C H 0.2298 -0.7511 -0.2645 0.061 Uiso 1 1 calc R U . . .
C74 C -0.1272(2) -0.7584(3) -0.17567(16) 0.0503(9) Uani 1 1 d . . . . .
H74A H -0.1026 -0.7782 -0.1385 0.075 Uiso 1 1 calc R U . . .
H74B H -0.1932 -0.7938 -0.1874 0.075 Uiso 1 1 calc R U . . .
H74C H -0.1249 -0.6892 -0.1658 0.075 Uiso 1 1 calc R U . . .
O4 O 0.1157(10) -0.2537(11) -0.2309(6) 0.033(2) Uani 0.521(14) 1 d . . P A 1
C75 C 0.3061(5) -0.0796(6) -0.1270(5) 0.038(2) Uiso 0.521(14) 1 d . . P A 1
H75A H 0.3392 -0.0588 -0.1627 0.057 Uiso 0.521(14) 1 calc R U P A 1
H75B H 0.3520 -0.0922 -0.0969 0.057 Uiso 0.521(14) 1 calc R U P A 1
H75C H 0.2763 -0.0289 -0.1060 0.057 Uiso 0.521(14) 1 calc R U P A 1
C76 C 0.2094(8) -0.2152(8) -0.0942(5) 0.048(2) Uani 0.521(14) 1 d . . P A 1
H76A H 0.1580 -0.2730 -0.1064 0.073 Uiso 0.521(14) 1 calc R U P A 1
H76B H 0.1894 -0.1696 -0.0609 0.073 Uiso 0.521(14) 1 calc R U P A 1
H76C H 0.2664 -0.2328 -0.0785 0.073 Uiso 0.521(14) 1 calc R U P A 1
C77 C 0.2312(12) -0.1696(12) -0.1506(6) 0.020(2) Uani 0.521(14) 1 d . . P A 1
C78 C 0.0614(5) -0.1444(7) -0.1470(5) 0.057(3) Uani 0.521(14) 1 d . . P A 1
H78A H 0.0446 -0.1994 -0.1259 0.086 Uiso 0.521(14) 1 calc R U P A 1
H78B H 0.0061 -0.1409 -0.1733 0.086 Uiso 0.521(14) 1 calc R U P A 1
H78C H 0.0811 -0.0851 -0.1152 0.086 Uiso 0.521(14) 1 calc R U P A 1
C79 C 0.1615(10) -0.0831(9) -0.2294(6) 0.066(4) Uani 0.521(14) 1 d . . P A 1
H79A H 0.1765 -0.0184 -0.2030 0.099 Uiso 0.521(14) 1 calc R U P A 1
H79B H 0.1051 -0.0903 -0.2580 0.099 Uiso 0.521(14) 1 calc R U P A 1
H79C H 0.2156 -0.0926 -0.2541 0.099 Uiso 0.521(14) 1 calc R U P A 1
C80 C 0.1419(8) -0.1567(8) -0.1878(5) 0.031(2) Uani 0.521(14) 1 d . . P A 1
O4A O 0.1140(12) -0.2425(12) -0.2530(7) 0.043(3) Uani 0.479(14) 1 d . . P A 2
C75A C 0.3007(6) -0.0699(7) -0.1462(5) 0.043(3) Uiso 0.479(14) 1 d . . P A 2
H75D H 0.3343 -0.0525 -0.1825 0.065 Uiso 0.479(14) 1 calc R U P A 2
H75E H 0.3448 -0.0864 -0.1167 0.065 Uiso 0.479(14) 1 calc R U P A 2
H75F H 0.2763 -0.0154 -0.1248 0.065 Uiso 0.479(14) 1 calc R U P A 2
C76A C 0.1662(12) -0.1933(9) -0.1115(7) 0.079(4) Uani 0.479(14) 1 d . . P A 2
H76D H 0.1128 -0.2478 -0.1278 0.118 Uiso 0.479(14) 1 calc R U P A 2
H76E H 0.1423 -0.1412 -0.0863 0.118 Uiso 0.479(14) 1 calc R U P A 2
H76F H 0.2115 -0.2136 -0.0851 0.118 Uiso 0.479(14) 1 calc R U P A 2
C77A C 0.2177(15) -0.1564(14) -0.1688(8) 0.038(4) Uani 0.479(14) 1 d . . P A 2
C78A C 0.0643(6) -0.1077(8) -0.1978(9) 0.090(7) Uani 0.479(14) 1 d . . P A 2
H78D H 0.0869 -0.0405 -0.1763 0.135 Uiso 0.479(14) 1 calc R U P A 2
H78E H 0.0302 -0.1450 -0.1688 0.135 Uiso 0.479(14) 1 calc R U P A 2
H78F H 0.0215 -0.1110 -0.2348 0.135 Uiso 0.479(14) 1 calc R U P A 2
C79A C 0.2018(9) -0.0890(9) -0.2626(8) 0.070(4) Uani 0.479(14) 1 d . . P A 2
H79D H 0.2133 -0.0207 -0.2430 0.106 Uiso 0.479(14) 1 calc R U P A 2
H79E H 0.1634 -0.1006 -0.3028 0.106 Uiso 0.479(14) 1 calc R U P A 2
H79F H 0.2627 -0.1068 -0.2704 0.106 Uiso 0.479(14) 1 calc R U P A 2
C80A C 0.1489(9) -0.1490(10) -0.2190(8) 0.044(4) Uani 0.479(14) 1 d . . P A 2

loop_
_atom_site_aniso_label
_atom_site_aniso_U_11
_atom_site_aniso_U_22
_atom_site_aniso_U_33
_atom_site_aniso_U_23
_atom_site_aniso_U_13
_atom_site_aniso_U_12
Zn1 0.0329(2) 0.0222(2) 0.0316(2) 0.00369(16) 0.00104(15) 0.00380(15)
Zn2 0.0330(2) 0.0255(2) 0.0313(2) 0.00178(16) 0.00729(15) 0.00706(15)
O1 0.0376(13) 0.0241(12) 0.0625(16) -0.0047(11) 0.0160(11) 0.0061(10)
O2 0.0378(14) 0.0276(12) 0.0546(16) -0.0084(11) 0.0129(11) 0.0028(10)
O3 0.0420(14) 0.0281(12) 0.0412(14) -0.0025(10) 0.0048(10) 0.0096(10)
N1 0.0279(15) 0.0261(14) 0.0338(16) 0.0075(12) 0.0053(11) 0.0050(11)
N2 0.0250(14) 0.0254(14) 0.0286(15) 0.0044(11) 0.0037(11) 0.0069(10)
N3 0.0314(15) 0.0252(15) 0.0290(15) 0.0040(12) 0.0050(11) 0.0005(11)
N4 0.0349(15) 0.0267(15) 0.0357(16) 0.0117(12) 0.0047(12) 0.0093(11)
N5 0.0278(15) 0.0281(14) 0.0369(16) 0.0047(12) 0.0005(11) 0.0095(11)
N6 0.0273(15) 0.0313(15) 0.0306(15) 0.0043(12) 0.0013(11) 0.0044(11)
N7 0.0304(15) 0.0303(15) 0.0328(16) 0.0063(12) 0.0075(11) 0.0098(11)
N8 0.0312(15) 0.0266(14) 0.0297(15) 0.0014(12) 0.0041(11) 0.0065(11)
B1 0.034(2) 0.028(2) 0.035(2) 0.0059(17) 0.0058(16) 0.0056(16)
B2 0.034(2) 0.027(2) 0.046(3) 0.0117(18) 0.0140(18) 0.0063(17)
C1 0.0299(19) 0.036(2) 0.043(2) 0.0076(16) 0.0120(15) 0.0010(14)
C2 0.031(2) 0.046(2) 0.050(2) 0.0088(18) 0.0163(15) 0.0056(16)
C3 0.040(2) 0.0339(19) 0.041(2) 0.0032(16) 0.0124(15) 0.0136(15)
C4 0.0324(18) 0.0245(17) 0.0290(18) 0.0071(14) 0.0057(13) 0.0078(13)
C5 0.0315(18) 0.0222(16) 0.0310(18) 0.0057(14) 0.0052(13) 0.0041(13)
C6 0.0229(16) 0.0265(17) 0.0270(17) 0.0074(13) 0.0013(12) 0.0050(12)
C7 0.0305(18) 0.0313(18) 0.0294(18) 0.0055(15) 0.0008(13) 0.0028(13)
C8 0.0257(17) 0.039(2) 0.0337(19) 0.0059(16) 0.0085(13) 0.0020(14)
C9 0.0283(18) 0.0336(18) 0.0308(18) -0.0014(14) 0.0042(14) 0.0084(14)
C10 0.0235(16) 0.0233(16) 0.0265(17) 0.0049(13) 0.0036(12) 0.0072(12)
C11 0.0245(17) 0.0219(16) 0.0294(18) 0.0078(13) 0.0029(13) 0.0073(12)
C12 0.053(2) 0.0310(19) 0.034(2) 0.0026(15) -0.0004(16) -0.0009(15)
C13 0.0305(18) 0.0270(18) 0.0301(19) 0.0029(15) 0.0042(13) -0.0027(13)
C14 0.044(2) 0.0243(18) 0.035(2) 0.0038(15) 0.0000(15) -0.0014(14)
C15 0.045(2) 0.0201(17) 0.041(2) 0.0050(15) 0.0093(16) 0.0054(14)
C16 0.067(3) 0.029(2) 0.058(3) 0.0138(18) -0.0056(19) 0.0059(17)
C17 0.0345(19) 0.0248(17) 0.0303(19) 0.0057(14) 0.0017(14) 0.0020(13)
C18 0.0296(18) 0.0281(18) 0.0324(19) 0.0030(15) 0.0043(14) -0.0003(13)
C19 0.043(2) 0.039(2) 0.033(2) 0.0104(16) 0.0148(15) -0.0003(16)
C20 0.058(2) 0.033(2) 0.034(2) 0.0138(16) 0.0058(17) 0.0042(17)
C21 0.050(2) 0.037(2) 0.041(2) 0.0139(17) 0.0085(16) 0.0162(16)
C22 0.0319(18) 0.0325(18) 0.0294(18) 0.0075(15) 0.0060(13) 0.0053(14)
C23 0.048(2) 0.052(2) 0.047(2) 0.0156(18) 0.0126(17) 0.0198(17)
C24 0.034(2) 0.045(2) 0.042(2) 0.0041(17) 0.0089(15) 0.0052(15)
C25 0.092(3) 0.066(3) 0.050(3) 0.032(2) 0.016(2) 0.026(2)
C26 0.0366(19) 0.0198(16) 0.039(2) 0.0091(14) -0.0004(15) 0.0084(13)
C27 0.0303(19) 0.0322(19) 0.044(2) 0.0131(16) 0.0019(15) 0.0033(14)
C28 0.048(2) 0.036(2) 0.039(2) 0.0107(16) -0.0023(16) 0.0042(16)
C29 0.041(2) 0.0264(19) 0.063(3) 0.0072(18) -0.0112(18) 0.0070(15)
C30 0.0290(19) 0.0290(19) 0.073(3) 0.0136(18) 0.0041(18) 0.0082(14)
C31 0.038(2) 0.0266(18) 0.054(2) 0.0138(16) 0.0108(17) 0.0110(14)
C32 0.040(2) 0.057(2) 0.045(2) 0.0156(19) 0.0040(16) 0.0049(17)
C33 0.053(2) 0.057(2) 0.068(3) 0.019(2) 0.023(2) 0.0245(19)
C34 0.055(3) 0.056(3) 0.075(3) 0.004(2) -0.027(2) 0.0149(19)
C35 0.082(4) 0.061(3) 0.131(5) -0.047(3) 0.044(3) 0.001(2)
C36 0.066(3) 0.045(3) 0.187(6) 0.026(3) -0.011(3) 0.009(2)
C37 0.047(2) 0.031(2) 0.093(3) -0.018(2) 0.015(2) 0.0026(17)
C38 0.064(3) 0.046(3) 0.109(4) 0.002(2) 0.017(3) 0.000(2)
C39 0.083(3) 0.060(3) 0.075(3) -0.018(2) -0.017(2) 0.017(2)
C40 0.040(2) 0.0263(18) 0.057(2) -0.0092(17) 0.0034(17) 0.0029(15)
C41 0.0330(19) 0.042(2) 0.0321(19) 0.0022(16) -0.0028(14) 0.0047(15)
C42 0.0326(19) 0.043(2) 0.046(2) 0.0098(17) -0.0023(15) 0.0159(16)
C43 0.0335(19) 0.0342(19) 0.040(2) 0.0107(16) 0.0062(15) 0.0167(14)
C44 0.0312(18) 0.0273(17) 0.0292(18) 0.0101(14) 0.0097(13) 0.0094(13)
C45 0.0322(18) 0.0277(17) 0.0259(17) 0.0067(14) 0.0055(13) 0.0081(13)
C46 0.0299(17) 0.0255(17) 0.0264(17) 0.0081(14) 0.0051(13) 0.0061(13)
C47 0.0352(19) 0.0343(19) 0.0334(19) 0.0018(15) -0.0034(14) 0.0053(15)
C48 0.0295(18) 0.040(2) 0.039(2) 0.0078(16) -0.0049(14) 0.0098(15)
C49 0.037(2) 0.0328(19) 0.039(2) 0.0065(16) -0.0003(15) 0.0163(15)
C50 0.0272(17) 0.0232(16) 0.0286(17) 0.0079(13) 0.0065(13) 0.0074(13)
C51 0.0267(17) 0.0228(16) 0.0280(17) 0.0054(13) 0.0067(13) 0.0045(12)
C52 0.070(3) 0.037(2) 0.039(2) 0.0052(17) 0.0269(18) 0.0201(18)
C53 0.041(2) 0.0293(19) 0.0313(19) 0.0049(15) 0.0077(14) 0.0167(15)
C54 0.052(2) 0.0200(17) 0.036(2) 0.0037(15) 0.0114(16) 0.0137(15)
C55 0.0375(19) 0.0268(18) 0.0322(19) 0.0033(15) 0.0041(14) 0.0066(14)
C56 0.055(2) 0.035(2) 0.048(2) 0.0097(17) 0.0136(17) 0.0060(16)
C57 0.0358(19) 0.0265(17) 0.0280(18) 0.0046(14) 0.0084(14) 0.0098(14)
C58 0.0354(19) 0.0326(18) 0.0319(19) 0.0049(15) 0.0034(14) 0.0082(14)
C59 0.054(2) 0.041(2) 0.045(2) 0.0131(18) -0.0054(17) 0.0134(17)
C60 0.056(3) 0.043(2) 0.042(2) 0.0158(18) 0.0020(18) 0.0014(17)
C61 0.040(2) 0.045(2) 0.041(2) 0.0129(18) 0.0097(16) 0.0028(16)
C62 0.038(2) 0.0388(19) 0.0317(19) 0.0082(16) 0.0076(14) 0.0111(15)
C63 0.039(2) 0.052(2) 0.043(2) 0.0045(18) -0.0025(16) 0.0120(16)
C64 0.037(2) 0.071(3) 0.047(2) 0.020(2) 0.0054(16) 0.0145(18)
C65 0.080(3) 0.089(3) 0.070(3) 0.047(3) 0.002(2) -0.013(2)
C66 0.0308(18) 0.0243(16) 0.0284(18) 0.0034(13) 0.0086(13) 0.0063(13)
C67 0.0306(18) 0.0319(18) 0.0301(19) 0.0063(14) 0.0051(14) 0.0114(13)
C68 0.041(2) 0.0333(18) 0.0279(19) 0.0071(15) 0.0048(14) 0.0063(14)
C69 0.038(2) 0.0293(18) 0.039(2) 0.0052(15) 0.0103(15) 0.0053(14)
C70 0.0252(18) 0.0312(18) 0.044(2) 0.0053(15) 0.0051(15) 0.0056(13)
C71 0.0350(19) 0.0257(17) 0.0326(19) 0.0061(14) 0.0012(14) 0.0006(13)
C72 0.041(2) 0.047(2) 0.041(2) 0.0056(17) -0.0053(16) 0.0013(16)
C73 0.040(2) 0.052(2) 0.034(2) 0.0110(17) -0.0007(15) 0.0175(16)
C74 0.047(2) 0.056(2) 0.048(2) 0.0073(19) 0.0186(17) 0.0121(18)
O4 0.027(3) 0.024(4) 0.045(6) 0.003(4) -0.016(4) 0.008(3)
C76 0.057(6) 0.048(5) 0.041(5) 0.007(4) 0.008(4) 0.016(4)
C77 0.025(5) 0.020(5) 0.021(7) 0.012(4) 0.004(5) 0.009(3)
C78 0.035(4) 0.059(5) 0.070(7) -0.016(5) -0.005(4) 0.020(4)
C79 0.090(10) 0.037(6) 0.075(9) 0.016(6) -0.006(6) 0.019(6)
C80 0.040(6) 0.021(4) 0.024(5) -0.012(5) -0.010(5) 0.004(3)
O4A 0.041(4) 0.026(4) 0.067(9) 0.005(6) -0.010(6) 0.020(3)
C76A 0.092(12) 0.061(8) 0.076(10) 0.001(6) 0.027(8) 0.006(7)
C77A 0.056(10) 0.024(7) 0.034(10) 0.006(6) 0.003(8) 0.005(6)
C78A 0.050(6) 0.045(6) 0.157(16) -0.042(8) -0.007(7) 0.027(5)
C79A 0.073(8) 0.039(6) 0.101(12) 0.027(7) -0.007(7) 0.008(5)
C80A 0.039(5) 0.037(7) 0.053(9) -0.015(8) -0.001(7) 0.020(5)

loop_
_atom_type_symbol
_atom_type_description
_atom_type_scat_dispersion_real
_atom_type_scat_dispersion_imag
_atom_type_scat_source
C C 0.0033 0.0016 'International Tables Vol C Tables 4.2.6.8 and 6.1.1.4'
H H 0.0000 0.0000 'International Tables Vol C Tables 4.2.6.8 and 6.1.1.4'
B B 0.0013 0.0007 'International Tables Vol C Tables 4.2.6.8 and 6.1.1.4'
N N 0.0061 0.0033 'International Tables Vol C Tables 4.2.6.8 and 6.1.1.4'
O O 0.0106 0.0060 'International Tables Vol C Tables 4.2.6.8 and 6.1.1.4'
Zn Zn 0.2839 1.4301 'International Tables Vol C Tables 4.2.6.8 and 6.1.1.4'

loop_
_geom_angle_atom_site_label_1
_geom_angle_atom_site_label_2
_geom_angle_atom_site_label_3
_geom_angle
N3 Zn1 N4 99.53(10)
N3 Zn1 N2 118.44(9)
N4 Zn1 N2 117.37(9)
N3 Zn1 N1 118.63(10)
N4 Zn1 N1 116.84(10)
N2 Zn1 N1 87.45(9)
N7 Zn2 N8 99.15(10)
N7 Zn2 N6 122.40(10)
N8 Zn2 N6 113.15(10)
N7 Zn2 N5 119.48(10)
N8 Zn2 N5 116.60(10)
N6 Zn2 N5 87.36(9)
B1 O1 C37 107.0(3)
B1 O2 C40 107.7(2)
B2 O3 C77 113.0(7)
B2 O3 C77A 100.5(7)
C1 N1 C11 115.0(3)
C1 N1 Zn1 142.4(2)
C11 N1 Zn1 102.55(18)
C9 N2 C10 115.3(2)
C9 N2 Zn1 142.0(2)
C10 N2 Zn1 102.69(17)
C13 N3 C17 119.2(2)
C13 N3 Zn1 119.9(2)
C17 N3 Zn1 120.67(17)
C15 N4 C26 120.5(2)
C15 N4 Zn1 120.7(2)
C26 N4 Zn1 118.67(18)
C49 N5 C50 115.4(3)
C49 N5 Zn2 142.3(2)
C50 N5 Zn2 102.23(18)
C41 N6 C51 115.3(2)
C41 N6 Zn2 142.6(2)
C51 N6 Zn2 102.08(17)
C53 N7 C57 119.0(2)
C53 N7 Zn2 120.8(2)
C57 N7 Zn2 120.06(18)
C55 N8 C66 119.5(2)
C55 N8 Zn2 121.1(2)
C66 N8 Zn2 119.30(18)
O1 B1 O2 111.4(3)
O1 B1 C5 126.0(3)
O2 B1 C5 122.6(3)
O4 B2 O3 106.9(6)
O3 B2 O4A 114.8(7)
O4 B2 C45 126.0(7)
O3 B2 C45 126.1(3)
O4A B2 C45 118.4(7)
N1 C1 C2 122.1(3)
C1 C2 C3 122.3(3)
C2 C3 C4 117.8(3)
C3 C4 C11 114.8(3)
C3 C4 C5 136.5(3)
C11 C4 C5 108.6(2)
C6 C5 C4 105.5(2)
C6 C5 B1 126.5(3)
C4 C5 B1 128.0(3)
C7 C6 C10 114.1(3)
C7 C6 C5 136.4(3)
C10 C6 C5 109.5(2)
C8 C7 C6 118.6(3)
C7 C8 C9 122.2(3)
N2 C9 C8 121.3(3)
N2 C10 C11 123.9(2)
N2 C10 C6 128.5(3)
C11 C10 C6 107.6(2)
N1 C11 C10 123.3(3)
N1 C11 C4 127.9(3)
C10 C11 C4 108.8(2)
N3 C13 C14 124.9(3)
N3 C13 C12 118.0(3)
C14 C13 C12 117.1(3)
C13 C14 C15 130.3(3)
N4 C15 C14 123.6(3)
N4 C15 C16 119.0(3)
C14 C15 C16 117.4(3)
C18 C17 C22 120.6(3)
C18 C17 N3 119.4(3)
C22 C17 N3 120.1(3)
C19 C18 C17 118.9(3)
C19 C18 C24 120.6(3)
C17 C18 C24 120.5(3)
C18 C19 C20 121.8(3)
C21 C20 C19 118.0(3)
C21 C20 C25 121.3(3)
C19 C20 C25 120.7(3)
C20 C21 C22 122.3(3)
C21 C22 C17 118.4(3)
C21 C22 C23 121.0(3)
C17 C22 C23 120.6(3)
C27 C26 C31 120.5(3)
C27 C26 N4 120.3(3)
C31 C26 N4 119.0(3)
C26 C27 C28 119.2(3)
C26 C27 C32 120.7(3)
C28 C27 C32 120.0(3)
C29 C28 C27 120.9(3)
C30 C29 C28 118.6(3)
C30 C29 C34 121.3(3)
C28 C29 C34 120.0(4)
C29 C30 C31 122.1(3)
C30 C31 C26 118.6(3)
C30 C31 C33 120.4(3)
C26 C31 C33 121.0(3)
O1 C37 C35 109.7(3)
O1 C37 C40 103.6(3)
C35 C37 C40 118.8(3)
O1 C37 C36 106.0(3)
C35 C37 C36 107.2(4)
C40 C37 C36 110.8(4)
O2 C40 C38 109.3(3)
O2 C40 C39 106.5(3)
C38 C40 C39 108.6(3)
O2 C40 C37 102.6(2)
C38 C40 C37 116.2(3)
C39 C40 C37 113.0(3)
N6 C41 C42 121.9(3)
C43 C42 C41 122.3(3)
C42 C43 C44 118.3(3)
C43 C44 C51 114.3(3)
C43 C44 C45 136.2(3)
C51 C44 C45 109.5(2)
C44 C45 C46 105.3(2)
C44 C45 B2 126.9(3)
C46 C45 B2 127.6(3)
C47 C46 C50 114.1(3)
C47 C46 C45 136.8(3)
C50 C46 C45 109.1(2)
C48 C47 C46 118.5(3)
C47 C48 C49 122.5(3)
N5 C49 C48 121.5(3)
N5 C50 C51 123.8(3)
N5 C50 C46 128.0(3)
C51 C50 C46 108.2(2)
N6 C51 C50 124.3(3)
N6 C51 C44 127.9(3)
C50 C51 C44 107.8(2)
N7 C53 C54 123.8(3)
N7 C53 C52 119.2(3)
C54 C53 C52 116.9(3)
C53 C54 C55 130.7(3)
N8 C55 C54 123.6(3)
N8 C55 C56 119.4(3)
C54 C55 C56 117.0(3)
C58 C57 C62 120.5(3)
C58 C57 N7 119.1(3)
C62 C57 N7 120.4(3)
C59 C58 C57 118.6(3)
C59 C58 C63 120.9(3)
C57 C58 C63 120.4(3)
C58 C59 C60 122.5(3)
C61 C60 C59 117.7(3)
C61 C60 C65 120.7(3)
C59 C60 C65 121.5(3)
C62 C61 C60 122.4(3)
C61 C62 C57 118.3(3)
C61 C62 C64 121.0(3)
C57 C62 C64 120.7(3)
C67 C66 C71 120.9(3)
C67 C66 N8 119.7(3)
C71 C66 N8 119.3(3)
C68 C67 C66 118.5(3)
C68 C67 C73 120.8(3)
C66 C67 C73 120.7(3)
C67 C68 C69 122.0(3)
C70 C69 C68 118.3(3)
C70 C69 C74 121.1(3)
C68 C69 C74 120.6(3)
C69 C70 C71 122.0(3)
C70 C71 C66 118.3(3)
C70 C71 C72 120.4(3)
C66 C71 C72 121.4(3)
B2 O4 C80 111.1(10)
O3 C77 C75 112.7(12)
O3 C77 C76 107.8(10)
C75 C77 C76 105.8(10)
O3 C77 C80 100.5(10)
C75 C77 C80 115.7(10)
C76 C77 C80 114.3(12)
C78 C80 O4 109.1(10)
C78 C80 C79 112.3(9)
O4 C80 C79 106.9(8)
C78 C80 C77 113.2(9)
O4 C80 C77 99.0(11)
C79 C80 C77 115.2(10)
C80A O4A B2 102.5(11)
C80A C77A O3 105.7(12)
C80A C77A C75A 117.4(12)
O3 C77A C75A 104.9(13)
C80A C77A C76A 111.9(14)
O3 C77A C76A 103.8(11)
C75A C77A C76A 111.7(12)
O4A C80A C77A 106.1(13)
O4A C80A C79A 108.5(10)
C77A C80A C79A 108.6(12)
O4A C80A C78A 108.0(12)
C77A C80A C78A 116.9(13)
C79A C80A C78A 108.5(12)

loop_
_geom_bond_atom_site_label_1
_geom_bond_atom_site_label_2
_geom_bond_distance
Zn1 N3 1.952(2)
Zn1 N4 1.957(2)
Zn1 N2 2.097(2)
Zn1 N1 2.098(2)
Zn2 N7 1.945(2)
Zn2 N8 1.955(2)
Zn2 N6 2.101(2)
Zn2 N5 2.106(2)
O1 B1 1.376(4)
O1 C37 1.454(4)
O2 B1 1.397(4)
O2 C40 1.448(3)
O3 B2 1.376(4)
O3 C77 1.428(17)
O3 C77A 1.50(2)
N1 C1 1.340(4)
N1 C11 1.350(3)
N2 C9 1.336(4)
N2 C10 1.338(3)
N3 C13 1.334(3)
N3 C17 1.433(4)
N4 C15 1.332(4)
N4 C26 1.435(4)
N5 C49 1.333(4)
N5 C50 1.344(3)
N6 C41 1.337(4)
N6 C51 1.345(3)
N7 C53 1.332(3)
N7 C57 1.441(4)
N8 C55 1.325(3)
N8 C66 1.447(4)
B1 C5 1.504(4)
B2 O4 1.334(16)
B2 O4A 1.488(16)
B2 C45 1.502(4)
C1 C2 1.390(4)
C2 C3 1.393(4)
C3 C4 1.403(4)
C4 C11 1.421(4)
C4 C5 1.447(4)
C5 C6 1.439(4)
C6 C7 1.395(4)
C6 C10 1.423(4)
C7 C8 1.380(4)
C8 C9 1.405(4)
C10 C11 1.411(4)
C12 C13 1.511(4)
C13 C14 1.392(4)
C14 C15 1.408(4)
C15 C16 1.515(4)
C17 C18 1.397(4)
C17 C22 1.402(4)
C18 C19 1.386(4)
C18 C24 1.517(4)
C19 C20 1.397(4)
C20 C21 1.382(4)
C20 C25 1.512(4)
C21 C22 1.393(4)
C22 C23 1.503(4)
C26 C27 1.393(4)
C26 C31 1.399(4)
C27 C28 1.398(4)
C27 C32 1.514(4)
C28 C29 1.398(5)
C29 C30 1.375(5)
C29 C34 1.505(5)
C30 C31 1.395(5)
C31 C33 1.506(5)
C35 C37 1.473(5)
C36 C37 1.568(6)
C37 C40 1.535(5)
C38 C40 1.507(5)
C39 C40 1.523(5)
C41 C42 1.396(4)
C42 C43 1.377(4)
C43 C44 1.408(4)
C44 C51 1.425(4)
C44 C45 1.431(4)
C45 C46 1.438(4)
C46 C47 1.403(4)
C46 C50 1.422(4)
C47 C48 1.374(4)
C48 C49 1.396(4)
C50 C51 1.402(4)
C52 C53 1.518(4)
C53 C54 1.400(4)
C54 C55 1.400(4)
C55 C56 1.510(4)
C57 C58 1.401(4)
C57 C62 1.407(4)
C58 C59 1.379(4)
C58 C63 1.503(4)
C59 C60 1.388(5)
C60 C61 1.386(5)
C60 C65 1.526(5)
C61 C62 1.386(4)
C62 C64 1.510(4)
C66 C67 1.397(4)
C66 C71 1.407(4)
C67 C68 1.388(4)
C67 C73 1.502(4)
C68 C69 1.392(4)
C69 C70 1.385(4)
C69 C74 1.514(4)
C70 C71 1.392(4)
C71 C72 1.502(4)
O4 C80 1.503(19)
C75 C77 1.500(19)
C76 C77 1.500(16)
C77 C80 1.558(14)
C78 C80 1.502(13)
C79 C80 1.507(15)
O4A C80A 1.40(2)
C75A C77A 1.53(2)
C76A C77A 1.58(2)
C77A C80A 1.479(16)
C78A C80A 1.519(15)
C79A C80A 1.514(18)

loop_
_platon_squeeze_void_nr
_platon_squeeze_void_average_x
_platon_squeeze_void_average_y
_platon_squeeze_void_average_z
_platon_squeeze_void_volume
_platon_squeeze_void_count_electrons
_platon_squeeze_void_content
1 0.113 -0.001 0.294 18 2 ' '
2 0.500 1.000 0.500 432 101 ' '
3 0.500 1.000 0.000 381 96 ' '
4 0.887 0.001 0.706 18 2 ' '
